data_4003684
loop_
_publ_author_name
'Gui, Yue'
'Yao, Xin'
'Guzei, Ilia A.'
'Aristov, Michael M.'
'Yu, Junguang'
'Yu, Lian'

_publ_section_title
;
 A Mechanism for Reversible Solid-State Transitions Involving Nitro
 Torsion
;
_journal_issue 18
_journal_name_full 'Chemistry of Materials'
_journal_page_first 7754
_journal_page_last 7765
_journal_paper_doi 10.1021/acs.chemmater.0c02209
_journal_volume 32
_journal_year 2020
_chemical_formula_moiety 'C17 H18 N2 O6'
_chemical_formula_sum 'C17 H18 N2 O6'
_chemical_formula_weight 346.33
_space_group_crystal_system monoclinic
_space_group_IT_number 14
_space_group_name_Hall '-P 2ybc'
_space_group_name_H-M_alt 'P 1 21/c 1'
_atom_sites_solution_hydrogens mixed
_atom_sites_solution_primary dual
_audit_creation_date 2018-05-07
_audit_creation_method
;
Olex2 1.2-dev
(compiled 2018.04.26 svn.r3501 for OlexSys, GUI svn.r5492)
;
_cell_angle_alpha 90
_cell_angle_beta 108.962(18)
_cell_angle_gamma 90
_cell_formula_units_Z 8
_cell_length_a 19.065(6)
_cell_length_b 11.506(4)
_cell_length_c 15.109(5)
_cell_measurement_reflns_used 9874
_cell_measurement_temperature 100(2)
_cell_measurement_theta_max 32.400
_cell_measurement_theta_min 2.259
_cell_volume 3134.5(18)
_computing_cell_refinement 'APEX3 Ver. 2017.3-0 (Bruker-AXS, 2017)'
_computing_data_collection 'APEX3 Ver. 2017.3-0 (Bruker-AXS, 2017)'
_computing_data_reduction 'APEX3 Ver. 2017.3-0 (Bruker-AXS, 2017)'
_computing_molecular_graphics 'OLEX2 (Dolomanov et al., 2009)'
_computing_publication_material 'OLEX2 (Dolomanov et al., 2009)'
_computing_structure_refinement 'XL (Sheldrick, 2015b)'
_computing_structure_solution 'XT (Sheldrick, 2015a)'
_diffrn_ambient_temperature 100.0
_diffrn_detector 'charge-coupled device (CCD) area detector'
_diffrn_detector_area_resol_mean 7.9
_diffrn_detector_type 'Bruker APEX II'
_diffrn_measured_fraction_theta_full 0.993
_diffrn_measured_fraction_theta_max 0.993
_diffrn_measurement_device 'three-circle diffractometer'
_diffrn_measurement_device_type 'Bruker APEX II Quazar'
_diffrn_measurement_method '0.5\% \w and 0.5\% \f scans'
_diffrn_radiation_collimation 'focusing mirrors'
_diffrn_radiation_detector 'Bruker APEX II'
_diffrn_radiation_monochromator 'mirror optics'
_diffrn_radiation_probe x-ray
_diffrn_radiation_type MoK\a
_diffrn_radiation_wavelength 0.71073
_diffrn_reflns_av_R_equivalents 0.0379
_diffrn_reflns_av_unetI/netI 0.0254
_diffrn_reflns_Laue_measured_fraction_full 0.993
_diffrn_reflns_Laue_measured_fraction_max 0.993
_diffrn_reflns_limit_h_max 22
_diffrn_reflns_limit_h_min -22
_diffrn_reflns_limit_k_max 13
_diffrn_reflns_limit_k_min -13
_diffrn_reflns_limit_l_max 17
_diffrn_reflns_limit_l_min -17
_diffrn_reflns_number 37289
_diffrn_reflns_point_group_measured_fraction_full 0.993
_diffrn_reflns_point_group_measured_fraction_max 0.993
_diffrn_reflns_theta_full 24.997
_diffrn_reflns_theta_max 24.997
_diffrn_reflns_theta_min 1.129
_diffrn_source 'microfocus sealed X-ray tube'
_diffrn_source_type 'Incoatec I\ms'
_exptl_absorpt_coefficient_mu 0.113
_exptl_absorpt_correction_T_max 0.1030
_exptl_absorpt_correction_T_min 0.0657
_exptl_absorpt_correction_type multi-scan
_exptl_absorpt_process_details 'SADABS-2016/2 (Krause et al., 2015) was used for absorption correction.'
_exptl_crystal_colour yellow
_exptl_crystal_colour_primary yellow
_exptl_crystal_density_diffrn 1.468
_exptl_crystal_density_method 'not measured'
_exptl_crystal_description block
_exptl_crystal_F_000 1456
_exptl_crystal_size_max 0.08
_exptl_crystal_size_mid 0.08
_exptl_crystal_size_min 0.06
_refine_diff_density_max 0.502
_refine_diff_density_min -0.301
_refine_diff_density_rms 0.075
_refine_ls_extinction_method none
_refine_ls_goodness_of_fit_ref 1.129
_refine_ls_hydrogen_treatment mixed
_refine_ls_matrix_type full
_refine_ls_number_parameters 465
_refine_ls_number_reflns 5484
_refine_ls_number_restraints 0
_refine_ls_restrained_S_all 1.129
_refine_ls_R_factor_all 0.0613
_refine_ls_R_factor_gt 0.0576
_refine_ls_shift/su_max 0.000
_refine_ls_shift/su_mean 0.000
_refine_ls_structure_factor_coef Fsqd
_refine_ls_weighting_details 'w=1/[\s^2^(Fo^2^)+(0.0715P)^2^+4.4284P] where P=(Fo^2^+2Fc^2^)/3'
_refine_ls_weighting_scheme calc
_refine_ls_wR_factor_gt 0.1581
_refine_ls_wR_factor_ref 0.1603
_reflns_Friedel_coverage 0.000
_reflns_number_gt 5010
_reflns_number_total 5484
_reflns_threshold_expression 'I > 2\s(I)'
_cod_data_source_file gamma100K.cif
_cod_data_source_block yu73
_cod_depositor_comments 'Adding full bibliography for 4003674--4003684.cif.'
_cod_original_cell_volume 3134.7(18)
_cod_database_code 4003684
_shelx_shelxl_version_number 2018/1
_shelx_space_group_comment
;
The symmetry employed for this shelxl refinement is uniquely defined
by the following loop, which should always be used as a source of
symmetry information in preference to the above space-group names.
They are only intended as comments.
;
_shelx_estimated_absorpt_t_max 0.993
_shelx_estimated_absorpt_t_min 0.991
_olex2_refinement_description
;
1. Fixed Uiso
 At 1.2 times of:
  All C(H) groups, All C(H,H,H,H,H,H) groups, All N(H) groups
 At 1.5 times of:
  All C(H,H,H) groups
2. Others
 Fixed Sof: H9A(0.5) H9B(0.5) H9C(0.5) H9D(0.5) H9E(0.5) H9F(0.5)
3.a Ternary CH refined with riding coordinates:
 C6(H6), C6A(H6A)
3.b Aromatic/amide H refined with riding coordinates:
 C13(H13), C14(H14), C15(H15), C16(H16), C13A(H13A), C14A(H14A), C15A(H15A),
 C16A(H16A)
3.c Disordered Me refined as rotating group:
 C9(H9A,H9B,H9C,H9D,H9E,H9F)
3.d Idealised Me refined as rotating group:
 C2(H2A,H2B,H2C), C5(H5A,H5B,H5C), C11(H11A,H11B,H11C), C2A(H2AA,H2AB,H2AC),
 C5A(H5AA,H5AB,H5AC), C9A(H9AA,H9AB,H9AC), C11A(H11D,H11E,H11F)
;
_olex2_submission_special_instructions 'No special instructions were received'

loop_
_space_group_symop_operation_xyz
'x, y, z'
'-x, y+1/2, -z+1/2'
'-x, -y, -z'
'x, -y-1/2, z-1/2'

loop_
_atom_site_label
_atom_site_type_symbol
_atom_site_fract_x
_atom_site_fract_y
_atom_site_fract_z
_atom_site_U_iso_or_equiv
_atom_site_adp_type
_atom_site_occupancy
_atom_site_site_symmetry_order
_atom_site_calc_flag
_atom_site_refinement_flags_posn
_atom_site_refinement_flags_adp
_atom_site_refinement_flags_occupancy
_atom_site_disorder_assembly
_atom_site_disorder_group
O1 O 0.38649(9) 0.45714(14) 0.39477(11) 0.0181(4) Uani 1 1 d . . . . .
O2 O 0.49094(9) 0.37693(14) 0.38530(12) 0.0210(4) Uani 1 1 d . . . . .
O3 O 0.42920(11) 1.00346(15) 0.36945(15) 0.0333(5) Uani 1 1 d . . . . .
O4 O 0.34183(10) 0.87023(15) 0.35814(14) 0.0274(4) Uani 1 1 d . . . . .
O5 O 0.27816(10) 0.65439(15) 0.39400(13) 0.0253(4) Uani 1 1 d . . . . .
O6 O 0.20341(10) 0.52981(16) 0.30581(13) 0.0285(4) Uani 1 1 d . . . . .
N1 N 0.56957(11) 0.71492(18) 0.36586(14) 0.0193(4) Uani 1 1 d . . . . .
H1 H 0.6128(17) 0.725(3) 0.368(2) 0.023 Uiso 1 1 d R . . . .
N2 N 0.25621(10) 0.59708(17) 0.32196(15) 0.0194(4) Uani 1 1 d . . . . .
C1 C 0.54694(13) 0.6018(2) 0.37265(16) 0.0168(5) Uani 1 1 d . . . . .
C2 C 0.60717(13) 0.5143(2) 0.38153(18) 0.0221(5) Uani 1 1 d . . . . .
H2A H 0.652174 0.554250 0.380070 0.033 Uiso 1 1 calc GR . . . .
H2B H 0.591121 0.459060 0.329443 0.033 Uiso 1 1 calc GR . . . .
H2C H 0.617555 0.472393 0.440880 0.033 Uiso 1 1 calc GR . . . .
C3 C 0.47678(12) 0.58290(19) 0.37336(15) 0.0152(5) Uani 1 1 d . . . . .
C4 C 0.44696(12) 0.4685(2) 0.38556(15) 0.0157(5) Uani 1 1 d . . . . .
C5 C 0.45902(14) 0.2648(2) 0.39314(18) 0.0216(5) Uani 1 1 d . . . . .
H5A H 0.419531 0.246893 0.334519 0.032 Uiso 1 1 calc GR . . . .
H5B H 0.438353 0.266694 0.444640 0.032 Uiso 1 1 calc GR . . . .
H5C H 0.497562 0.204917 0.405570 0.032 Uiso 1 1 calc GR . . . .
C6 C 0.42046(12) 0.68113(19) 0.35986(16) 0.0150(5) Uani 1 1 d . . . . .
H6 H 0.396999 0.675539 0.410056 0.018 Uiso 1 1 calc R . . . .
C7 C 0.45682(13) 0.7997(2) 0.36594(16) 0.0165(5) Uani 1 1 d . . . . .
C8 C 0.41148(14) 0.9026(2) 0.36591(17) 0.0208(5) Uani 1 1 d . . . . .
C9 C 0.28924(17) 0.9633(3) 0.3474(3) 0.0383(7) Uani 1 1 d . . . . .
H9A H 0.254940 0.963958 0.283034 0.046 Uiso 0.5 1 calc GR . P . .
H9B H 0.315682 1.037603 0.361031 0.046 Uiso 0.5 1 calc GR . P . .
H9C H 0.261285 0.951631 0.390863 0.046 Uiso 0.5 1 calc GR . P . .
H9D H 0.299665 1.004836 0.406918 0.046 Uiso 0.5 1 calc GR . P . .
H9E H 0.238923 0.931192 0.328921 0.046 Uiso 0.5 1 calc GR . P . .
H9F H 0.293320 1.017164 0.299089 0.046 Uiso 0.5 1 calc GR . P . .
C10 C 0.52799(13) 0.8122(2) 0.36720(16) 0.0183(5) Uani 1 1 d . . . . .
C11 C 0.56824(14) 0.9245(2) 0.37165(18) 0.0237(5) Uani 1 1 d . . . . .
H11A H 0.618837 0.908977 0.371876 0.036 Uiso 1 1 calc GR . . . .
H11B H 0.570079 0.966144 0.428940 0.036 Uiso 1 1 calc GR . . . .
H11C H 0.542213 0.972082 0.317056 0.036 Uiso 1 1 calc GR . . . .
C12 C 0.35997(12) 0.66447(18) 0.26434(17) 0.0157(5) Uani 1 1 d . . . . .
C13 C 0.37948(13) 0.69077(19) 0.18526(17) 0.0174(5) Uani 1 1 d . . . . .
H13 H 0.426188 0.726305 0.193750 0.021 Uiso 1 1 calc R . . . .
C14 C 0.33377(13) 0.6674(2) 0.09466(17) 0.0200(5) Uani 1 1 d . . . . .
H14 H 0.348002 0.689836 0.042416 0.024 Uiso 1 1 calc R . . . .
C15 C 0.26686(13) 0.6106(2) 0.08183(17) 0.0215(5) Uani 1 1 d . . . . .
H15 H 0.236426 0.589589 0.020597 0.026 Uiso 1 1 calc R . . . .
C16 C 0.24443(13) 0.5847(2) 0.15781(18) 0.0212(5) Uani 1 1 d . . . . .
H16 H 0.198609 0.546121 0.149136 0.025 Uiso 1 1 calc R . . . .
C17 C 0.28956(13) 0.6155(2) 0.24697(17) 0.0172(5) Uani 1 1 d . . . . .
O1A O 0.11427(9) 0.37902(14) 0.10434(12) 0.0187(4) Uani 1 1 d . . . . .
O2A O 0.01254(9) 0.45524(14) 0.12495(12) 0.0194(4) Uani 1 1 d . . . . .
O3A O 0.08312(11) -0.16784(16) 0.12738(15) 0.0328(5) Uani 1 1 d . . . . .
O4A O 0.15171(10) -0.02982(15) 0.09160(14) 0.0262(4) Uani 1 1 d . . . . .
O5A O 0.24031(11) 0.17746(17) 0.13322(14) 0.0317(5) Uani 1 1 d . . . . .
O6A O 0.28681(10) 0.33509(17) 0.20474(14) 0.0340(5) Uani 1 1 d . . . . .
N1A N -0.06036(12) 0.11200(18) 0.14388(15) 0.0191(4) Uani 1 1 d . . . . .
H1A H -0.1040(17) 0.097(3) 0.143(2) 0.023 Uiso 1 1 d R . . . .
N2A N 0.24670(11) 0.24958(18) 0.19450(15) 0.0216(5) Uani 1 1 d . . . . .
C1A C -0.04039(13) 0.2260(2) 0.13714(15) 0.0157(5) Uani 1 1 d . . . . .
C2A C -0.10012(13) 0.3112(2) 0.13600(18) 0.0211(5) Uani 1 1 d . . . . .
H2AA H -0.147039 0.269751 0.125432 0.032 Uiso 1 1 calc GR . . . .
H2AB H -0.105709 0.367723 0.085639 0.032 Uiso 1 1 calc GR . . . .
H2AC H -0.086687 0.351904 0.196190 0.032 Uiso 1 1 calc GR . . . .
C3A C 0.02836(12) 0.2493(2) 0.13230(15) 0.0153(5) Uani 1 1 d . . . . .
C4A C 0.05563(12) 0.3642(2) 0.11941(15) 0.0154(5) Uani 1 1 d . . . . .
C5A C 0.04029(13) 0.5689(2) 0.11224(17) 0.0186(5) Uani 1 1 d . . . . .
H5AA H 0.057588 0.567418 0.057847 0.028 Uiso 1 1 calc GR . . . .
H5AB H 0.081576 0.589794 0.168223 0.028 Uiso 1 1 calc GR . . . .
H5AC H 0.000523 0.626361 0.102021 0.028 Uiso 1 1 calc GR . . . .
C6A C 0.08581(12) 0.15265(19) 0.14381(15) 0.0137(5) Uani 1 1 d . . . . .
H6A H 0.111509 0.163906 0.096324 0.016 Uiso 1 1 calc R . . . .
C7A C 0.05004(13) 0.0333(2) 0.13023(16) 0.0170(5) Uani 1 1 d . . . . .
C8A C 0.09417(13) -0.0662(2) 0.11705(16) 0.0186(5) Uani 1 1 d . . . . .
C9A C 0.20160(15) -0.1192(2) 0.0812(2) 0.0308(6) Uani 1 1 d . . . . .
H9AA H 0.172833 -0.183766 0.044691 0.046 Uiso 1 1 calc GR . . . .
H9AB H 0.231688 -0.147340 0.143091 0.046 Uiso 1 1 calc GR . . . .
H9AC H 0.234144 -0.087113 0.048672 0.046 Uiso 1 1 calc GR . . . .
C10A C -0.01948(13) 0.0168(2) 0.13302(16) 0.0182(5) Uani 1 1 d . . . . .
C11A C -0.06051(14) -0.0958(2) 0.12314(18) 0.0227(5) Uani 1 1 d . . . . .
H11D H -0.045116 -0.136581 0.183330 0.034 Uiso 1 1 calc GR . . . .
H11E H -0.049358 -0.144019 0.075947 0.034 Uiso 1 1 calc GR . . . .
H11F H -0.113939 -0.080470 0.103661 0.034 Uiso 1 1 calc GR . . . .
C12A C 0.14289(12) 0.16696(19) 0.24254(16) 0.0160(5) Uani 1 1 d . . . . .
C13A C 0.12170(13) 0.1325(2) 0.31878(17) 0.0178(5) Uani 1 1 d . . . . .
H13A H 0.076813 0.090268 0.307469 0.021 Uiso 1 1 calc R . . . .
C14A C 0.16379(13) 0.1576(2) 0.41036(18) 0.0216(5) Uani 1 1 d . . . . .
H14A H 0.148616 0.130128 0.460584 0.026 Uiso 1 1 calc R . . . .
C15A C 0.22828(14) 0.2232(2) 0.42872(18) 0.0238(5) Uani 1 1 d . . . . .
H15A H 0.255944 0.244116 0.491158 0.029 Uiso 1 1 calc R . . . .
C16A C 0.25166(13) 0.2577(2) 0.35548(19) 0.0230(5) Uani 1 1 d . . . . .
H16A H 0.295494 0.302683 0.366946 0.028 Uiso 1 1 calc R . . . .
C17A C 0.21051(13) 0.2259(2) 0.26481(17) 0.0182(5) Uani 1 1 d . . . . .

loop_
_atom_site_aniso_label
_atom_site_aniso_U_11
_atom_site_aniso_U_22
_atom_site_aniso_U_33
_atom_site_aniso_U_23
_atom_site_aniso_U_13
_atom_site_aniso_U_12
O1 0.0157(8) 0.0159(8) 0.0238(9) 0.0012(7) 0.0079(7) -0.0011(6)
O2 0.0196(8) 0.0127(8) 0.0337(10) 0.0007(7) 0.0129(7) 0.0012(6)
O3 0.0368(11) 0.0114(9) 0.0553(13) -0.0032(8) 0.0199(10) -0.0025(8)
O4 0.0238(9) 0.0150(9) 0.0479(12) 0.0030(8) 0.0178(8) 0.0054(7)
O5 0.0250(9) 0.0257(9) 0.0296(10) -0.0042(8) 0.0148(8) -0.0015(7)
O6 0.0201(9) 0.0307(10) 0.0369(11) 0.0003(8) 0.0125(8) -0.0098(8)
N1 0.0145(10) 0.0205(11) 0.0251(11) -0.0012(8) 0.0091(8) -0.0047(8)
N2 0.0130(10) 0.0183(10) 0.0274(11) 0.0018(9) 0.0074(8) 0.0019(8)
C1 0.0173(11) 0.0190(12) 0.0143(11) -0.0013(9) 0.0054(9) -0.0013(9)
C2 0.0165(12) 0.0228(13) 0.0295(13) -0.0010(10) 0.0108(10) -0.0003(10)
C3 0.0167(11) 0.0131(11) 0.0150(11) -0.0012(9) 0.0039(9) 0.0007(9)
C4 0.0160(11) 0.0149(11) 0.0141(11) -0.0005(9) 0.0019(9) 0.0014(9)
C5 0.0224(12) 0.0129(11) 0.0317(14) 0.0019(10) 0.0118(10) 0.0008(9)
C6 0.0157(11) 0.0122(11) 0.0181(12) -0.0009(9) 0.0068(9) 0.0000(9)
C7 0.0188(11) 0.0130(11) 0.0178(11) -0.0016(9) 0.0058(9) -0.0027(9)
C8 0.0249(13) 0.0178(12) 0.0207(12) 0.0002(9) 0.0088(10) -0.0008(10)
C9 0.0330(16) 0.0245(15) 0.063(2) 0.0069(14) 0.0231(15) 0.0136(12)
C10 0.0243(12) 0.0167(12) 0.0152(11) -0.0020(9) 0.0079(9) -0.0034(10)
C11 0.0271(13) 0.0176(12) 0.0289(14) -0.0026(10) 0.0126(11) -0.0073(10)
C12 0.0160(11) 0.0088(10) 0.0224(12) 0.0003(9) 0.0064(9) 0.0029(8)
C13 0.0160(11) 0.0138(11) 0.0229(12) 0.0000(9) 0.0070(9) 0.0014(9)
C14 0.0232(12) 0.0170(12) 0.0202(12) 0.0010(9) 0.0077(10) 0.0063(10)
C15 0.0201(12) 0.0191(12) 0.0212(12) -0.0035(10) 0.0008(10) 0.0042(10)
C16 0.0139(11) 0.0174(12) 0.0300(13) -0.0022(10) 0.0041(10) 0.0014(9)
C17 0.0152(11) 0.0139(11) 0.0234(12) 0.0023(9) 0.0075(9) 0.0032(9)
O1A 0.0166(8) 0.0174(8) 0.0242(9) 0.0008(7) 0.0097(7) -0.0001(6)
O2A 0.0190(8) 0.0132(8) 0.0292(9) 0.0007(7) 0.0122(7) 0.0009(6)
O3A 0.0394(11) 0.0156(9) 0.0511(13) -0.0013(8) 0.0252(10) 0.0003(8)
O4A 0.0221(9) 0.0166(9) 0.0440(11) -0.0036(8) 0.0163(8) 0.0031(7)
O5A 0.0368(11) 0.0276(10) 0.0408(12) -0.0030(9) 0.0264(9) 0.0004(8)
O6A 0.0261(10) 0.0354(11) 0.0385(11) 0.0095(9) 0.0076(8) -0.0147(8)
N1A 0.0162(10) 0.0175(10) 0.0256(11) 0.0003(8) 0.0096(8) -0.0015(8)
N2A 0.0157(10) 0.0194(11) 0.0316(12) 0.0067(9) 0.0101(9) 0.0038(8)
C1A 0.0181(11) 0.0144(11) 0.0149(11) -0.0015(9) 0.0060(9) 0.0000(9)
C2A 0.0151(11) 0.0194(12) 0.0298(13) -0.0029(10) 0.0088(10) 0.0003(9)
C3A 0.0159(11) 0.0159(11) 0.0145(11) -0.0013(9) 0.0056(9) 0.0017(9)
C4A 0.0146(11) 0.0165(12) 0.0140(11) -0.0018(9) 0.0030(9) 0.0007(9)
C5A 0.0187(12) 0.0116(11) 0.0263(13) 0.0011(9) 0.0086(10) 0.0005(9)
C6A 0.0146(11) 0.0125(11) 0.0158(11) 0.0002(9) 0.0075(9) 0.0010(9)
C7A 0.0204(12) 0.0152(12) 0.0169(11) -0.0005(9) 0.0080(9) -0.0003(9)
C8A 0.0208(12) 0.0156(12) 0.0184(12) -0.0014(9) 0.0049(9) -0.0008(9)
C9A 0.0228(13) 0.0233(14) 0.0466(17) -0.0053(12) 0.0118(12) 0.0068(11)
C10A 0.0226(12) 0.0157(12) 0.0156(11) -0.0001(9) 0.0052(9) -0.0009(9)
C11A 0.0222(12) 0.0184(12) 0.0277(13) -0.0001(10) 0.0084(10) -0.0044(10)
C12A 0.0159(11) 0.0117(11) 0.0214(12) -0.0013(9) 0.0075(9) 0.0035(9)
C13A 0.0158(11) 0.0162(11) 0.0222(12) 0.0008(9) 0.0073(9) 0.0033(9)
C14A 0.0214(12) 0.0235(13) 0.0218(12) 0.0017(10) 0.0096(10) 0.0088(10)
C15A 0.0215(12) 0.0234(13) 0.0222(13) -0.0048(10) 0.0012(10) 0.0070(10)
C16A 0.0155(11) 0.0164(12) 0.0341(14) -0.0023(10) 0.0039(10) -0.0002(9)
C17A 0.0158(11) 0.0132(11) 0.0270(13) 0.0015(9) 0.0090(10) 0.0037(9)

loop_
_atom_type_symbol
_atom_type_description
_atom_type_scat_dispersion_real
_atom_type_scat_dispersion_imag
_atom_type_scat_source
C C 0.0033 0.0016 'International Tables Vol C Tables 4.2.6.8 and 6.1.1.4'
H H 0.0000 0.0000 'International Tables Vol C Tables 4.2.6.8 and 6.1.1.4'
N N 0.0061 0.0033 'International Tables Vol C Tables 4.2.6.8 and 6.1.1.4'
O O 0.0106 0.0060 'International Tables Vol C Tables 4.2.6.8 and 6.1.1.4'

loop_
_geom_angle_atom_site_label_1
_geom_angle_atom_site_label_2
_geom_angle_atom_site_label_3
_geom_angle
_geom_angle_site_symmetry_1
_geom_angle_site_symmetry_3
_geom_angle_publ_flag
C4 O2 C5 114.73(17) . . ?
C8 O4 C9 115.8(2) . . ?
C1 N1 H1 117(2) . . ?
C10 N1 H1 117(2) . . ?
C10 N1 C1 124.7(2) . . ?
O5 N2 O6 122.5(2) . . ?
O5 N2 C17 119.65(19) . . ?
O6 N2 C17 117.7(2) . . ?
N1 C1 C2 112.9(2) . . ?
C3 C1 N1 118.8(2) . . ?
C3 C1 C2 128.2(2) . . ?
C1 C2 H2A 109.5 . . ?
C1 C2 H2B 109.5 . . ?
C1 C2 H2C 109.5 . . ?
H2A C2 H2B 109.5 . . ?
H2A C2 H2C 109.5 . . ?
H2B C2 H2C 109.5 . . ?
C1 C3 C4 124.5(2) . . ?
C1 C3 C6 122.1(2) . . ?
C4 C3 C6 113.33(19) . . ?
O1 C4 O2 122.1(2) . . ?
O1 C4 C3 122.2(2) . . ?
O2 C4 C3 115.71(19) . . ?
O2 C5 H5A 109.5 . . ?
O2 C5 H5B 109.5 . . ?
O2 C5 H5C 109.5 . . ?
H5A C5 H5B 109.5 . . ?
H5A C5 H5C 109.5 . . ?
H5B C5 H5C 109.5 . . ?
C3 C6 H6 108.6 . . ?
C3 C6 C12 108.26(18) . . ?
C7 C6 C3 111.68(18) . . ?
C7 C6 H6 108.6 . . ?
C7 C6 C12 110.90(18) . . ?
C12 C6 H6 108.6 . . ?
C8 C7 C6 117.9(2) . . ?
C10 C7 C6 122.0(2) . . ?
C10 C7 C8 120.0(2) . . ?
O3 C8 O4 121.7(2) . . ?
O3 C8 C7 128.4(2) . . ?
O4 C8 C7 109.9(2) . . ?
O4 C9 H9A 109.5 . . ?
O4 C9 H9B 109.5 . . ?
O4 C9 H9C 109.5 . . ?
O4 C9 H9D 109.5 . . ?
O4 C9 H9E 109.5 . . ?
O4 C9 H9F 109.5 . . ?
H9A C9 H9B 109.5 . . ?
H9A C9 H9C 109.5 . . ?
H9A C9 H9D 141.1 . . ?
H9A C9 H9E 56.3 . . ?
H9A C9 H9F 56.3 . . ?
H9B C9 H9C 109.5 . . ?
H9B C9 H9D 56.3 . . ?
H9B C9 H9E 141.1 . . ?
H9B C9 H9F 56.3 . . ?
H9C C9 H9D 56.3 . . ?
H9C C9 H9E 56.3 . . ?
H9C C9 H9F 141.1 . . ?
H9D C9 H9E 109.5 . . ?
H9D C9 H9F 109.5 . . ?
H9E C9 H9F 109.5 . . ?
N1 C10 C11 114.5(2) . . ?
C7 C10 N1 119.4(2) . . ?
C7 C10 C11 126.1(2) . . ?
C10 C11 H11A 109.5 . . ?
C10 C11 H11B 109.5 . . ?
C10 C11 H11C 109.5 . . ?
H11A C11 H11B 109.5 . . ?
H11A C11 H11C 109.5 . . ?
H11B C11 H11C 109.5 . . ?
C13 C12 C6 116.7(2) . . ?
C13 C12 C17 115.7(2) . . ?
C17 C12 C6 127.3(2) . . ?
C12 C13 H13 118.5 . . ?
C14 C13 C12 123.1(2) . . ?
C14 C13 H13 118.5 . . ?
C13 C14 H14 120.6 . . ?
C13 C14 C15 118.8(2) . . ?
C15 C14 H14 120.6 . . ?
C14 C15 H15 119.9 . . ?
C16 C15 C14 120.3(2) . . ?
C16 C15 H15 119.9 . . ?
C15 C16 H16 120.3 . . ?
C15 C16 C17 119.3(2) . . ?
C17 C16 H16 120.3 . . ?
C12 C17 N2 122.5(2) . . ?
C16 C17 N2 114.9(2) . . ?
C16 C17 C12 122.6(2) . . ?
C4A O2A C5A 115.87(17) . . ?
C8A O4A C9A 116.0(2) . . ?
C1A N1A H1A 119(2) . . ?
C1A N1A C10A 124.3(2) . . ?
C10A N1A H1A 115(2) . . ?
O5A N2A O6A 123.2(2) . . ?
O5A N2A C17A 117.9(2) . . ?
O6A N2A C17A 118.6(2) . . ?
N1A C1A C2A 113.3(2) . . ?
C3A C1A N1A 119.0(2) . . ?
C3A C1A C2A 127.7(2) . . ?
C1A C2A H2AA 109.5 . . ?
C1A C2A H2AB 109.5 . . ?
C1A C2A H2AC 109.5 . . ?
H2AA C2A H2AB 109.5 . . ?
H2AA C2A H2AC 109.5 . . ?
H2AB C2A H2AC 109.5 . . ?
C1A C3A C4A 125.2(2) . . ?
C1A C3A C6A 121.1(2) . . ?
C4A C3A C6A 113.67(19) . . ?
O1A C4A O2A 121.0(2) . . ?
O1A C4A C3A 122.6(2) . . ?
O2A C4A C3A 116.42(19) . . ?
O2A C5A H5AA 109.5 . . ?
O2A C5A H5AB 109.5 . . ?
O2A C5A H5AC 109.5 . . ?
H5AA C5A H5AB 109.5 . . ?
H5AA C5A H5AC 109.5 . . ?
H5AB C5A H5AC 109.5 . . ?
C3A C6A H6A 108.9 . . ?
C3A C6A C12A 106.63(17) . . ?
C7A C6A C3A 111.62(18) . . ?
C7A C6A H6A 108.9 . . ?
C7A C6A C12A 111.85(18) . . ?
C12A C6A H6A 108.9 . . ?
C8A C7A C6A 118.1(2) . . ?
C10A C7A C6A 121.6(2) . . ?
C10A C7A C8A 120.3(2) . . ?
O3A C8A O4A 122.1(2) . . ?
O3A C8A C7A 127.2(2) . . ?
O4A C8A C7A 110.7(2) . . ?
O4A C9A H9AA 109.5 . . ?
O4A C9A H9AB 109.5 . . ?
O4A C9A H9AC 109.5 . . ?
H9AA C9A H9AB 109.5 . . ?
H9AA C9A H9AC 109.5 . . ?
H9AB C9A H9AC 109.5 . . ?
N1A C10A C11A 113.6(2) . . ?
C7A C10A N1A 119.2(2) . . ?
C7A C10A C11A 127.2(2) . . ?
C10A C11A H11D 109.5 . . ?
C10A C11A H11E 109.5 . . ?
C10A C11A H11F 109.5 . . ?
H11D C11A H11E 109.5 . . ?
H11D C11A H11F 109.5 . . ?
H11E C11A H11F 109.5 . . ?
C13A C12A C6A 117.7(2) . . ?
C13A C12A C17A 115.5(2) . . ?
C17A C12A C6A 126.2(2) . . ?
C12A C13A H13A 118.8 . . ?
C14A C13A C12A 122.4(2) . . ?
C14A C13A H13A 118.8 . . ?
C13A C14A H14A 120.0 . . ?
C13A C14A C15A 120.0(2) . . ?
C15A C14A H14A 120.0 . . ?
C14A C15A H15A 120.3 . . ?
C16A C15A C14A 119.4(2) . . ?
C16A C15A H15A 120.3 . . ?
C15A C16A H16A 120.3 . . ?
C15A C16A C17A 119.3(2) . . ?
C17A C16A H16A 120.3 . . ?
C12A C17A N2A 122.0(2) . . ?
C16A C17A N2A 114.7(2) . . ?
C16A C17A C12A 123.1(2) . . ?

loop_
_geom_bond_atom_site_label_1
_geom_bond_atom_site_label_2
_geom_bond_distance
_geom_bond_site_symmetry_2
_geom_bond_publ_flag
O1 C4 1.212(3) . ?
O2 C4 1.348(3) . ?
O2 C5 1.448(3) . ?
O3 C8 1.205(3) . ?
O4 C8 1.347(3) . ?
O4 C9 1.440(3) . ?
O5 N2 1.224(3) . ?
O6 N2 1.230(3) . ?
N1 H1 0.82(3) . ?
N1 C1 1.385(3) . ?
N1 C10 1.376(3) . ?
N2 C17 1.484(3) . ?
C1 C2 1.500(3) . ?
C1 C3 1.359(3) . ?
C2 H2A 0.9800 . ?
C2 H2B 0.9800 . ?
C2 H2C 0.9800 . ?
C3 C4 1.469(3) . ?
C3 C6 1.526(3) . ?
C5 H5A 0.9800 . ?
C5 H5B 0.9800 . ?
C5 H5C 0.9800 . ?
C6 H6 1.0000 . ?
C6 C7 1.519(3) . ?
C6 C12 1.539(3) . ?
C7 C8 1.466(3) . ?
C7 C10 1.359(3) . ?
C9 H9A 0.9800 . ?
C9 H9B 0.9800 . ?
C9 H9C 0.9800 . ?
C9 H9D 0.9800 . ?
C9 H9E 0.9800 . ?
C9 H9F 0.9800 . ?
C10 C11 1.493(3) . ?
C11 H11A 0.9800 . ?
C11 H11B 0.9800 . ?
C11 H11C 0.9800 . ?
C12 C13 1.395(3) . ?
C12 C17 1.400(3) . ?
C13 H13 0.9500 . ?
C13 C14 1.389(3) . ?
C14 H14 0.9500 . ?
C14 C15 1.390(4) . ?
C15 H15 0.9500 . ?
C15 C16 1.382(4) . ?
C16 H16 0.9500 . ?
C16 C17 1.388(4) . ?
O1A C4A 1.223(3) . ?
O2A C4A 1.350(3) . ?
O2A C5A 1.447(3) . ?
O3A C8A 1.208(3) . ?
O4A C8A 1.342(3) . ?
O4A C9A 1.444(3) . ?
O5A N2A 1.220(3) . ?
O6A N2A 1.225(3) . ?
N1A H1A 0.85(3) . ?
N1A C1A 1.379(3) . ?
N1A C10A 1.384(3) . ?
N2A C17A 1.468(3) . ?
C1A C2A 1.499(3) . ?
C1A C3A 1.363(3) . ?
C2A H2AA 0.9800 . ?
C2A H2AB 0.9800 . ?
C2A H2AC 0.9800 . ?
C3A C4A 1.457(3) . ?
C3A C6A 1.531(3) . ?
C5A H5AA 0.9800 . ?
C5A H5AB 0.9800 . ?
C5A H5AC 0.9800 . ?
C6A H6A 1.0000 . ?
C6A C7A 1.517(3) . ?
C6A C12A 1.543(3) . ?
C7A C8A 1.472(3) . ?
C7A C10A 1.353(3) . ?
C9A H9AA 0.9800 . ?
C9A H9AB 0.9800 . ?
C9A H9AC 0.9800 . ?
C10A C11A 1.496(3) . ?
C11A H11D 0.9800 . ?
C11A H11E 0.9800 . ?
C11A H11F 0.9800 . ?
C12A C13A 1.397(3) . ?
C12A C17A 1.398(3) . ?
C13A H13A 0.9500 . ?
C13A C14A 1.386(4) . ?
C14A H14A 0.9500 . ?
C14A C15A 1.392(4) . ?
C15A H15A 0.9500 . ?
C15A C16A 1.379(4) . ?
C16A H16A 0.9500 . ?
C16A C17A 1.388(4) . ?

loop_
_geom_hbond_atom_site_label_D
_geom_hbond_atom_site_label_H
_geom_hbond_atom_site_label_A
_geom_hbond_distance_DH
_geom_hbond_distance_HA
_geom_hbond_distance_DA
_geom_hbond_angle_DHA
_geom_hbond_site_symmetry_A
_geom_hbond_publ_flag
N1A H1A O6 0.85(3) 2.39(3) 3.203(3) 160(3) 2_545 yes

loop_
_geom_torsion_atom_site_label_1
_geom_torsion_atom_site_label_2
_geom_torsion_atom_site_label_3
_geom_torsion_atom_site_label_4
_geom_torsion
_geom_torsion_site_symmetry_1
_geom_torsion_site_symmetry_2
_geom_torsion_site_symmetry_3
_geom_torsion_site_symmetry_4
_geom_torsion_publ_flag
O5 N2 C17 C12 22.1(3) . . . . ?
O5 N2 C17 C16 -155.5(2) . . . . ?
O6 N2 C17 C12 -163.0(2) . . . . ?
O6 N2 C17 C16 19.4(3) . . . . ?
N1 C1 C3 C4 -176.4(2) . . . . ?
N1 C1 C3 C6 4.5(3) . . . . ?
C1 N1 C10 C7 -6.8(3) . . . . ?
C1 N1 C10 C11 172.2(2) . . . . ?
C1 C3 C4 O1 172.7(2) . . . . ?
C1 C3 C4 O2 -7.7(3) . . . . ?
C1 C3 C6 C7 -11.6(3) . . . . ?
C1 C3 C6 C12 110.8(2) . . . . ?
C2 C1 C3 C4 1.5(4) . . . . ?
C2 C1 C3 C6 -177.7(2) . . . . ?
C3 C6 C7 C8 -172.6(2) . . . . ?
C3 C6 C7 C10 10.3(3) . . . . ?
C3 C6 C12 C13 -73.8(2) . . . . ?
C3 C6 C12 C17 99.7(3) . . . . ?
C4 C3 C6 C7 169.20(19) . . . . ?
C4 C3 C6 C12 -68.4(2) . . . . ?
C5 O2 C4 O1 2.3(3) . . . . ?
C5 O2 C4 C3 -177.31(19) . . . . ?
C6 C3 C4 O1 -8.1(3) . . . . ?
C6 C3 C4 O2 171.53(19) . . . . ?
C6 C7 C8 O3 -179.4(2) . . . . ?
C6 C7 C8 O4 -1.3(3) . . . . ?
C6 C7 C10 N1 -2.0(3) . . . . ?
C6 C7 C10 C11 179.1(2) . . . . ?
C6 C12 C13 C14 172.3(2) . . . . ?
C6 C12 C17 N2 15.0(3) . . . . ?
C6 C12 C17 C16 -167.7(2) . . . . ?
C7 C6 C12 C13 49.1(3) . . . . ?
C7 C6 C12 C17 -137.5(2) . . . . ?
C8 C7 C10 N1 -179.1(2) . . . . ?
C8 C7 C10 C11 2.1(4) . . . . ?
C9 O4 C8 O3 4.4(4) . . . . ?
C9 O4 C8 C7 -173.8(2) . . . . ?
C10 N1 C1 C2 -172.7(2) . . . . ?
C10 N1 C1 C3 5.5(3) . . . . ?
C10 C7 C8 O3 -2.2(4) . . . . ?
C10 C7 C8 O4 175.8(2) . . . . ?
C12 C6 C7 C8 66.5(3) . . . . ?
C12 C6 C7 C10 -110.5(2) . . . . ?
C12 C13 C14 C15 -2.9(3) . . . . ?
C13 C12 C17 N2 -171.6(2) . . . . ?
C13 C12 C17 C16 5.8(3) . . . . ?
C13 C14 C15 C16 4.0(3) . . . . ?
C14 C15 C16 C17 -0.3(4) . . . . ?
C15 C16 C17 N2 172.7(2) . . . . ?
C15 C16 C17 C12 -4.9(4) . . . . ?
C17 C12 C13 C14 -1.9(3) . . . . ?
O5A N2A C17A C12A -34.5(3) . . . . ?
O5A N2A C17A C16A 140.3(2) . . . . ?
O6A N2A C17A C12A 151.7(2) . . . . ?
O6A N2A C17A C16A -33.5(3) . . . . ?
N1A C1A C3A C4A 176.1(2) . . . . ?
N1A C1A C3A C6A -6.0(3) . . . . ?
C1A N1A C10A C7A 11.0(3) . . . . ?
C1A N1A C10A C11A -167.5(2) . . . . ?
C1A C3A C4A O1A -171.0(2) . . . . ?
C1A C3A C4A O2A 9.0(3) . . . . ?
C1A C3A C6A C7A 17.6(3) . . . . ?
C1A C3A C6A C12A -104.8(2) . . . . ?
C2A C1A C3A C4A -3.8(4) . . . . ?
C2A C1A C3A C6A 174.0(2) . . . . ?
C3A C6A C7A C8A 165.90(19) . . . . ?
C3A C6A C7A C10A -16.2(3) . . . . ?
C3A C6A C12A C13A 74.9(2) . . . . ?
C3A C6A C12A C17A -95.6(2) . . . . ?
C4A C3A C6A C7A -164.32(19) . . . . ?
C4A C3A C6A C12A 73.3(2) . . . . ?
C5A O2A C4A O1A -0.1(3) . . . . ?
C5A O2A C4A C3A 179.87(19) . . . . ?
C6A C3A C4A O1A 11.0(3) . . . . ?
C6A C3A C4A O2A -168.99(18) . . . . ?
C6A C7A C8A O3A 160.9(2) . . . . ?
C6A C7A C8A O4A -18.5(3) . . . . ?
C6A C7A C10A N1A 3.3(3) . . . . ?
C6A C7A C10A C11A -178.4(2) . . . . ?
C6A C12A C13A C14A -169.9(2) . . . . ?
C6A C12A C17A N2A -20.3(3) . . . . ?
C6A C12A C17A C16A 165.4(2) . . . . ?
C7A C6A C12A C13A -47.4(3) . . . . ?
C7A C6A C12A C17A 142.1(2) . . . . ?
C8A C7A C10A N1A -178.9(2) . . . . ?
C8A C7A C10A C11A -0.6(4) . . . . ?
C9A O4A C8A O3A -2.6(4) . . . . ?
C9A O4A C8A C7A 176.9(2) . . . . ?
C10A N1A C1A C2A 170.5(2) . . . . ?
C10A N1A C1A C3A -9.5(3) . . . . ?
C10A C7A C8A O3A -17.0(4) . . . . ?
C10A C7A C8A O4A 163.6(2) . . . . ?
C12A C6A C7A C8A -74.7(2) . . . . ?
C12A C6A C7A C10A 103.2(2) . . . . ?
C12A C13A C14A C15A 2.5(4) . . . . ?
C13A C12A C17A N2A 169.0(2) . . . . ?
C13A C12A C17A C16A -5.3(3) . . . . ?
C13A C14A C15A C16A -3.2(4) . . . . ?
C14A C15A C16A C17A -0.2(4) . . . . ?
C15A C16A C17A N2A -170.0(2) . . . . ?
C15A C16A C17A C12A 4.7(4) . . . . ?
C17A C12A C13A C14A 1.7(3) . . . . ?
